data_7004162
loop_
_publ_author_name
'Petrisor, Cristina E.'
'Frutos, Luis Manuel'
'Casta\~no, Obis'
'Mosquera, Marta E. G.'
'Royo, Eva'
'Cuenca, Tom\'as'

_publ_section_title
;
 Olefin isomerisation versus hydrozirconation: a case of a stable
 \b-hydrogen-containing Zr-alkyl derivative
;
_journal_issue 20
_journal_name_full 'Dalton Transactions'
_journal_page_first 2670
_journal_page_last 2673
_journal_paper_doi 10.1039/b803419m
_journal_year 2008
_chemical_formula_sum 'C19 H32 Cl N Si2 Zr'
_chemical_formula_weight 457.31
_chemical_name_systematic
;
?
;
_space_group_IT_number 2
_symmetry_cell_setting triclinic
_symmetry_space_group_name_Hall '-P 1'
_symmetry_space_group_name_H-M 'P -1'
_atom_sites_solution_hydrogens geom
_atom_sites_solution_primary direct
_atom_sites_solution_secondary difmap
_audit_creation_method SHELXL-97
_cell_angle_alpha 86.139(10)
_cell_angle_beta 85.044(9)
_cell_angle_gamma 76.824(12)
_cell_formula_units_Z 2
_cell_length_a 7.3620(13)
_cell_length_b 9.2080(10)
_cell_length_c 17.5130(14)
_cell_measurement_reflns_used 71
_cell_measurement_temperature 200(2)
_cell_measurement_theta_max 21.651
_cell_measurement_theta_min 5.23
_cell_volume 1150.2(3)
_computing_cell_refinement 'Dirax/lsq (Duisenberg & Schreurs, 1989-2000)'
_computing_data_collection 'Collect (Nonius BV, 1997-2000)'
_computing_data_reduction 'EvalCCD (Duisenberg & Schreurs 1990-2000)'
_computing_molecular_graphics 'Ortep-3 for Windows (Farrugia, 1997)'
_computing_publication_material 'WinGX publication routines (Farrugia, 1999)'
_computing_structure_refinement 'SHELXL-97 (Sheldrick, 1997)'
_computing_structure_solution 'SHELXS-86 (Sheldrick, 1986)'
_diffrn_ambient_temperature 200(2)
_diffrn_measured_fraction_theta_full 0.986
_diffrn_measured_fraction_theta_max 0.986
_diffrn_radiation_monochromator graphite
_diffrn_radiation_source 'fine-focus sealed tube'
_diffrn_radiation_type MoK\a
_diffrn_radiation_wavelength 0.71069
_diffrn_reflns_av_R_equivalents 0.0722
_diffrn_reflns_av_sigmaI/netI 0.1208
_diffrn_reflns_limit_h_max 9
_diffrn_reflns_limit_h_min -9
_diffrn_reflns_limit_k_max 11
_diffrn_reflns_limit_k_min -11
_diffrn_reflns_limit_l_max 22
_diffrn_reflns_limit_l_min -22
_diffrn_reflns_number 22003
_diffrn_reflns_theta_full 27.50
_diffrn_reflns_theta_max 27.50
_diffrn_reflns_theta_min 3.16
_exptl_absorpt_coefficient_mu 0.700
_exptl_absorpt_correction_T_max 0.724
_exptl_absorpt_correction_T_min 0.652
_exptl_absorpt_correction_type multi-scan
_exptl_absorpt_process_details
;
R.H. Blessing, Acta Cryst. (1995), A51, 33-38
;
_exptl_crystal_colour colorless
_exptl_crystal_density_diffrn 1.320
_exptl_crystal_density_method 'not measured'
_exptl_crystal_description prism
_exptl_crystal_F_000 476
_exptl_crystal_size_max 0.34
_exptl_crystal_size_mid 0.33
_exptl_crystal_size_min 0.24
_refine_diff_density_max 1.288
_refine_diff_density_min -1.766
_refine_diff_density_rms 0.202
_refine_ls_extinction_method none
_refine_ls_goodness_of_fit_ref 0.986
_refine_ls_hydrogen_treatment noref
_refine_ls_matrix_type full
_refine_ls_number_parameters 217
_refine_ls_number_reflns 5209
_refine_ls_number_restraints 0
_refine_ls_restrained_S_all 0.986
_refine_ls_R_factor_all 0.1227
_refine_ls_R_factor_gt 0.0604
_refine_ls_shift/su_max 0.000
_refine_ls_shift/su_mean 0.000
_refine_ls_structure_factor_coef Fsqd
_refine_ls_weighting_details 'calc w=1/[\s^2^(Fo^2^)+(0.1659P)^2^+0.0000P] where P=(Fo^2^+2Fc^2^)/3'
_refine_ls_weighting_scheme calc
_refine_ls_wR_factor_gt 0.1657
_refine_ls_wR_factor_ref 0.2559
_reflns_number_gt 3051
_reflns_number_total 5209
_reflns_threshold_expression >2sigma(I)
_cod_data_source_file b803419m.txt
_cod_data_source_block 1b
_cod_depositor_comments
;
The following automatic conversions were performed:
'_symmetry_cell_setting' value 'Triclinic' changed to 'triclinic'
according to '/home/saulius/struct/CIF-dictionaries/cif_core.dic'
dictionary named 'cif_core.dic' version 2.4.1 from 2010-06-29.

Automatic conversion script
Id: cif_fix_enum 1527 2010-12-29 10:47:43Z saulius 
;
_cod_original_sg_symbol_H-M P-1
_cod_database_code 7004162

loop_
_symmetry_equiv_pos_as_xyz
'x, y, z'
'-x, -y, -z'

loop_
_atom_site_label
_atom_site_type_symbol
_atom_site_fract_x
_atom_site_fract_y
_atom_site_fract_z
_atom_site_U_iso_or_equiv
_atom_site_adp_type
_atom_site_occupancy
_atom_site_symmetry_multiplicity
_atom_site_calc_flag
_atom_site_refinement_flags
_atom_site_disorder_assembly
_atom_site_disorder_group
Zr1 Zr 0.75469(8) 0.46730(7) 0.25836(4) 0.0283(3) Uani 1 1 d . . .
N1 N 0.8789(7) 0.2748(6) 0.3265(3) 0.0322(13) Uani 1 1 d . . .
Si1 Si 0.7565(3) 0.2978(2) 0.41743(12) 0.0380(5) Uani 1 1 d . . .
Si2 Si 0.5710(3) 0.7415(2) 0.07821(12) 0.0407(5) Uani 1 1 d . . .
Cl1 Cl 1.0205(2) 0.5936(2) 0.23448(13) 0.0471(5) Uani 1 1 d . . .
C1 C 0.6101(10) 0.4855(8) 0.3916(4) 0.0421(18) Uani 1 1 d . . .
C2 C 0.4585(9) 0.5161(9) 0.3407(4) 0.0373(16) Uani 1 1 d . . .
H2 H 0.3767 0.4521 0.3347 0.045 Uiso 1 1 calc R . .
C3 C 0.4525(10) 0.6550(8) 0.3019(4) 0.0388(17) Uani 1 1 d . . .
H3 H 0.3659 0.7017 0.2656 0.047 Uiso 1 1 calc R . .
C4 C 0.5980(10) 0.7132(8) 0.3263(5) 0.0422(18) Uani 1 1 d . . .
H4 H 0.6256 0.8067 0.3096 0.051 Uiso 1 1 calc R . .
C5 C 0.6939(10) 0.6109(9) 0.3787(5) 0.0442(19) Uani 1 1 d . . .
H5 H 0.8002 0.6227 0.4027 0.053 Uiso 1 1 calc R . .
C6 C 0.5215(10) 0.4553(8) 0.1614(4) 0.0358(16) Uani 1 1 d . . .
H6 H 0.3924 0.4885 0.1764 0.043 Uiso 1 1 calc R . .
C7 C 0.6301(11) 0.3073(8) 0.1723(4) 0.0400(17) Uani 1 1 d . . .
H7 H 0.5866 0.2250 0.1967 0.048 Uiso 1 1 calc R . .
C8 C 0.8116(11) 0.3043(9) 0.1408(5) 0.049(2) Uani 1 1 d . . .
H8 H 0.9121 0.2187 0.1396 0.059 Uiso 1 1 calc R . .
C9 C 0.8218(10) 0.4478(8) 0.1113(4) 0.0405(17) Uani 1 1 d . . .
H9 H 0.9306 0.4752 0.0871 0.049 Uiso 1 1 calc R . .
C10 C 0.6418(9) 0.5466(8) 0.1234(4) 0.0348(15) Uani 1 1 d . . .
C11 C 0.8953(13) 0.3218(10) 0.4983(5) 0.057(2) Uani 1 1 d . . .
H11A H 0.9737 0.2250 0.5138 0.085 Uiso 1 1 calc R . .
H11B H 0.8100 0.3613 0.5420 0.085 Uiso 1 1 calc R . .
H11C H 0.9749 0.3917 0.4817 0.085 Uiso 1 1 calc R . .
C12 C 0.6082(12) 0.1587(11) 0.4454(6) 0.059(2) Uani 1 1 d . . .
H12A H 0.5382 0.1473 0.4019 0.088 Uiso 1 1 calc R . .
H12B H 0.5205 0.1942 0.4890 0.088 Uiso 1 1 calc R . .
H12C H 0.6887 0.0622 0.4598 0.088 Uiso 1 1 calc R . .
C13 C 1.0294(10) 0.1357(8) 0.3094(5) 0.0416(18) Uani 1 1 d . . .
C14 C 1.1219(12) 0.0664(9) 0.3853(5) 0.054(2) Uani 1 1 d . . .
H14A H 1.1761 0.1404 0.4075 0.082 Uiso 1 1 calc R . .
H14B H 1.2205 -0.0220 0.3735 0.082 Uiso 1 1 calc R . .
H14C H 1.0266 0.0378 0.4221 0.082 Uiso 1 1 calc R . .
C15 C 0.9474(12) 0.0172(9) 0.2778(6) 0.054(2) Uani 1 1 d . . .
H15A H 0.8888 0.0565 0.2303 0.081 Uiso 1 1 calc R . .
H15B H 0.8532 -0.0103 0.3156 0.081 Uiso 1 1 calc R . .
H15C H 1.0471 -0.0712 0.2672 0.081 Uiso 1 1 calc R . .
C16 C 1.1860(10) 0.1779(9) 0.2551(6) 0.052(2) Uani 1 1 d . . .
H16A H 1.2348 0.2543 0.2778 0.078 Uiso 1 1 calc R . .
H16B H 1.1364 0.2171 0.2058 0.078 Uiso 1 1 calc R . .
H16C H 1.2870 0.0892 0.2469 0.078 Uiso 1 1 calc R . .
C21 C 0.6293(15) 0.8892(10) 0.1342(6) 0.065(3) Uani 1 1 d . . .
H21A H 0.7641 0.8661 0.1404 0.097 Uiso 1 1 calc R . .
H21B H 0.5609 0.8924 0.1848 0.097 Uiso 1 1 calc R . .
H21C H 0.5935 0.9865 0.1067 0.097 Uiso 1 1 calc R . .
C22 C 0.3120(13) 0.7816(12) 0.0666(6) 0.071(3) Uani 1 1 d . . .
H22A H 0.2713 0.8825 0.0435 0.106 Uiso 1 1 calc R . .
H22B H 0.2447 0.7742 0.1170 0.106 Uiso 1 1 calc R . .
H22C H 0.2852 0.7088 0.0334 0.106 Uiso 1 1 calc R . .
C23 C 0.7035(14) 0.7379(11) -0.0165(5) 0.065(3) Uani 1 1 d . . .
H23A H 0.8377 0.7179 -0.0093 0.097 Uiso 1 1 calc R . .
H23B H 0.6655 0.8347 -0.0442 0.097 Uiso 1 1 calc R . .
H23C H 0.6777 0.6592 -0.0461 0.097 Uiso 1 1 calc R . .

loop_
_atom_site_aniso_label
_atom_site_aniso_U_11
_atom_site_aniso_U_22
_atom_site_aniso_U_33
_atom_site_aniso_U_23
_atom_site_aniso_U_13
_atom_site_aniso_U_12
Zr1 0.0198(3) 0.0241(4) 0.0421(4) -0.0072(3) -0.0039(2) -0.0050(2)
N1 0.025(3) 0.020(3) 0.053(4) -0.001(2) -0.008(2) -0.005(2)
Si1 0.0335(10) 0.0355(11) 0.0468(12) -0.0040(9) -0.0052(9) -0.0103(8)
Si2 0.0395(11) 0.0351(11) 0.0438(12) -0.0030(9) -0.0057(9) 0.0008(8)
Cl1 0.0268(9) 0.0370(10) 0.0802(14) -0.0012(9) -0.0036(8) -0.0130(7)
C1 0.038(4) 0.040(4) 0.047(4) -0.015(3) -0.002(3) -0.003(3)
C2 0.026(3) 0.048(4) 0.036(4) -0.009(3) 0.002(3) -0.005(3)
C3 0.029(3) 0.042(4) 0.040(4) -0.012(3) 0.003(3) 0.005(3)
C4 0.035(4) 0.033(4) 0.058(5) -0.024(3) -0.001(3) -0.001(3)
C5 0.033(4) 0.042(4) 0.058(5) -0.025(4) -0.012(3) -0.001(3)
C6 0.031(4) 0.039(4) 0.041(4) -0.011(3) -0.004(3) -0.012(3)
C7 0.051(4) 0.036(4) 0.037(4) -0.008(3) -0.006(3) -0.015(3)
C8 0.040(4) 0.035(4) 0.071(6) -0.024(4) -0.009(4) 0.003(3)
C9 0.037(4) 0.041(4) 0.040(4) -0.011(3) -0.002(3) 0.001(3)
C10 0.031(3) 0.028(3) 0.043(4) -0.012(3) -0.005(3) 0.001(3)
C11 0.053(5) 0.047(5) 0.068(6) -0.009(4) -0.016(4) -0.001(4)
C12 0.048(5) 0.063(6) 0.067(6) 0.002(5) 0.005(4) -0.022(4)
C13 0.031(4) 0.022(3) 0.071(5) -0.010(3) -0.009(3) 0.000(3)
C14 0.049(5) 0.039(4) 0.070(6) 0.006(4) -0.022(4) 0.005(4)
C15 0.057(5) 0.028(4) 0.077(6) -0.012(4) -0.005(4) -0.008(4)
C16 0.026(4) 0.046(5) 0.082(6) -0.017(4) 0.007(4) 0.000(3)
C21 0.089(7) 0.039(5) 0.066(6) -0.002(4) -0.018(5) -0.009(5)
C22 0.058(6) 0.070(7) 0.075(7) 0.022(5) -0.019(5) 0.000(5)
C23 0.071(6) 0.052(5) 0.063(6) 0.003(4) 0.010(5) -0.005(5)

loop_
_atom_type_symbol
_atom_type_description
_atom_type_scat_dispersion_real
_atom_type_scat_dispersion_imag
_atom_type_scat_source
C C 0.0033 0.0016 'International Tables Vol C Tables 4.2.6.8 and 6.1.1.4'
H H 0.0000 0.0000 'International Tables Vol C Tables 4.2.6.8 and 6.1.1.4'
N N 0.0061 0.0033 'International Tables Vol C Tables 4.2.6.8 and 6.1.1.4'
Si Si 0.0817 0.0704 'International Tables Vol C Tables 4.2.6.8 and 6.1.1.4'
Cl Cl 0.1484 0.1585 'International Tables Vol C Tables 4.2.6.8 and 6.1.1.4'
Zr Zr -2.9673 0.5597 'International Tables Vol C Tables 4.2.6.8 and 6.1.1.4'

loop_
_geom_angle_atom_site_label_1
_geom_angle_atom_site_label_2
_geom_angle_atom_site_label_3
_geom_angle
_geom_angle_site_symmetry_1
_geom_angle_site_symmetry_3
_geom_angle_publ_flag
N1 Zr1 C1 70.3(2) . . ?
N1 Zr1 C2 93.7(2) . . ?
C1 Zr1 C2 34.1(2) . . ?
N1 Zr1 Cl1 100.91(15) . . ?
C1 Zr1 Cl1 113.51(19) . . ?
C2 Zr1 Cl1 134.31(19) . . ?
N1 Zr1 C5 87.9(2) . . ?
C1 Zr1 C5 33.1(3) . . ?
C2 Zr1 C5 54.2(2) . . ?
Cl1 Zr1 C5 83.10(19) . . ?
N1 Zr1 C7 91.2(2) . . ?
C1 Zr1 C7 116.0(2) . . ?
C2 Zr1 C7 92.0(3) . . ?
Cl1 Zr1 C7 130.23(18) . . ?
C5 Zr1 C7 146.0(2) . . ?
N1 Zr1 C6 121.6(2) . . ?
C1 Zr1 C6 112.6(2) . . ?
C2 Zr1 C6 79.3(2) . . ?
Cl1 Zr1 C6 125.12(17) . . ?
C5 Zr1 C6 127.3(2) . . ?
C7 Zr1 C6 32.6(2) . . ?
N1 Zr1 C10 141.7(2) . . ?
C1 Zr1 C10 135.8(2) . . ?
C2 Zr1 C10 102.4(2) . . ?
Cl1 Zr1 C10 92.31(17) . . ?
C5 Zr1 C10 129.6(2) . . ?
C7 Zr1 C10 54.1(2) . . ?
C6 Zr1 C10 32.8(2) . . ?
N1 Zr1 C3 123.6(2) . . ?
C1 Zr1 C3 54.7(2) . . ?
C2 Zr1 C3 32.1(2) . . ?
Cl1 Zr1 C3 110.64(18) . . ?
C5 Zr1 C3 52.9(2) . . ?
C7 Zr1 C3 101.4(2) . . ?
C6 Zr1 C3 74.7(2) . . ?
C10 Zr1 C3 83.3(2) . . ?
N1 Zr1 C8 88.9(2) . . ?
C1 Zr1 C8 143.0(3) . . ?
C2 Zr1 C8 123.6(3) . . ?
Cl1 Zr1 C8 99.9(2) . . ?
C5 Zr1 C8 176.0(3) . . ?
C7 Zr1 C8 31.6(2) . . ?
C6 Zr1 C8 52.9(2) . . ?
C10 Zr1 C8 53.3(2) . . ?
C3 Zr1 C8 127.7(2) . . ?
N1 Zr1 C9 115.7(2) . . ?
C1 Zr1 C9 165.7(3) . . ?
C2 Zr1 C9 131.9(2) . . ?
Cl1 Zr1 C9 78.94(19) . . ?
C5 Zr1 C9 152.5(3) . . ?
C7 Zr1 C9 52.8(2) . . ?
C6 Zr1 C9 53.1(2) . . ?
C10 Zr1 C9 32.2(2) . . ?
C3 Zr1 C9 115.4(2) . . ?
C8 Zr1 C9 31.5(3) . . ?
N1 Zr1 C4 118.9(2) . . ?
C1 Zr1 C4 53.9(3) . . ?
C2 Zr1 C4 53.0(3) . . ?
Cl1 Zr1 C4 82.43(18) . . ?
C5 Zr1 C4 31.3(3) . . ?
C7 Zr1 C4 132.2(2) . . ?
C6 Zr1 C4 102.4(2) . . ?
C10 Zr1 C4 98.3(2) . . ?
C3 Zr1 C4 31.5(2) . . ?
C8 Zr1 C4 151.4(3) . . ?
C9 Zr1 C4 124.6(3) . . ?
C13 N1 Si1 121.5(5) . . ?
C13 N1 Zr1 133.5(5) . . ?
Si1 N1 Zr1 104.9(3) . . ?
N1 Si1 C1 94.8(3) . . ?
N1 Si1 C12 114.7(4) . . ?
C1 Si1 C12 111.4(4) . . ?
N1 Si1 C11 116.3(4) . . ?
C1 Si1 C11 107.1(4) . . ?
C12 Si1 C11 111.1(5) . . ?
N1 Si1 Zr1 41.78(17) . . ?
C1 Si1 Zr1 53.1(2) . . ?
C12 Si1 Zr1 123.1(3) . . ?
C11 Si1 Zr1 125.8(3) . . ?
C21 Si2 C23 108.3(5) . . ?
C21 Si2 C22 110.4(5) . . ?
C23 Si2 C22 110.6(5) . . ?
C21 Si2 C10 113.7(4) . . ?
C23 Si2 C10 105.9(4) . . ?
C22 Si2 C10 107.8(4) . . ?
C5 C1 C2 104.4(7) . . ?
C5 C1 Si1 120.0(6) . . ?
C2 C1 Si1 126.1(6) . . ?
C5 C1 Zr1 74.9(5) . . ?
C2 C1 Zr1 72.8(4) . . ?
Si1 C1 Zr1 89.9(3) . . ?
C3 C2 C1 109.1(7) . . ?
C3 C2 Zr1 78.0(4) . . ?
C1 C2 Zr1 73.1(4) . . ?
C3 C2 H2 125.4 . . ?
C1 C2 H2 125.4 . . ?
Zr1 C2 H2 115.5 . . ?
C2 C3 C4 107.7(7) . . ?
C2 C3 Zr1 69.9(4) . . ?
C4 C3 Zr1 75.4(4) . . ?
C2 C3 H3 126.1 . . ?
C4 C3 H3 126.1 . . ?
Zr1 C3 H3 120.3 . . ?
C5 C4 C3 108.4(7) . . ?
C5 C4 Zr1 70.7(4) . . ?
C3 C4 Zr1 73.0(4) . . ?
C5 C4 H4 125.8 . . ?
C3 C4 H4 125.8 . . ?
Zr1 C4 H4 122.2 . . ?
C4 C5 C1 110.3(7) . . ?
C4 C5 Zr1 78.0(4) . . ?
C1 C5 Zr1 72.0(4) . . ?
C4 C5 H5 124.9 . . ?
C1 C5 H5 124.9 . . ?
Zr1 C5 H5 116.9 . . ?
C7 C6 C10 108.3(6) . . ?
C7 C6 Zr1 73.6(4) . . ?
C10 C6 Zr1 74.9(4) . . ?
C7 C6 H6 125.9 . . ?
C10 C6 H6 125.9 . . ?
Zr1 C6 H6 117.6 . . ?
C8 C7 C6 108.0(7) . . ?
C8 C7 Zr1 75.8(4) . . ?
C6 C7 Zr1 73.9(4) . . ?
C8 C7 H7 126.0 . . ?
C6 C7 H7 126.0 . . ?
Zr1 C7 H7 116.5 . . ?
C9 C8 C7 109.1(7) . . ?
C9 C8 Zr1 74.8(4) . . ?
C7 C8 Zr1 72.6(4) . . ?
C9 C8 H8 125.5 . . ?
C7 C8 H8 125.5 . . ?
Zr1 C8 H8 119.0 . . ?
C8 C9 C10 109.1(7) . . ?
C8 C9 Zr1 73.8(5) . . ?
C10 C9 Zr1 73.3(4) . . ?
C8 C9 H9 125.5 . . ?
C10 C9 H9 125.5 . . ?
Zr1 C9 H9 119.2 . . ?
C6 C10 C9 105.5(6) . . ?
C6 C10 Si2 127.9(5) . . ?
C9 C10 Si2 125.2(6) . . ?
C6 C10 Zr1 72.2(4) . . ?
C9 C10 Zr1 74.4(4) . . ?
Si2 C10 Zr1 128.4(3) . . ?
Si1 C11 H11A 109.5 . . ?
Si1 C11 H11B 109.5 . . ?
H11A C11 H11B 109.5 . . ?
Si1 C11 H11C 109.5 . . ?
H11A C11 H11C 109.5 . . ?
H11B C11 H11C 109.5 . . ?
Si1 C12 H12A 109.5 . . ?
Si1 C12 H12B 109.5 . . ?
H12A C12 H12B 109.5 . . ?
Si1 C12 H12C 109.5 . . ?
H12A C12 H12C 109.5 . . ?
H12B C12 H12C 109.5 . . ?
C16 C13 N1 109.6(6) . . ?
C16 C13 C15 112.3(7) . . ?
N1 C13 C15 111.1(6) . . ?
C16 C13 C14 106.4(6) . . ?
N1 C13 C14 110.1(6) . . ?
C15 C13 C14 107.2(6) . . ?
C13 C14 H14A 109.5 . . ?
C13 C14 H14B 109.5 . . ?
H14A C14 H14B 109.5 . . ?
C13 C14 H14C 109.5 . . ?
H14A C14 H14C 109.5 . . ?
H14B C14 H14C 109.5 . . ?
C13 C15 H15A 109.5 . . ?
C13 C15 H15B 109.5 . . ?
H15A C15 H15B 109.5 . . ?
C13 C15 H15C 109.5 . . ?
H15A C15 H15C 109.5 . . ?
H15B C15 H15C 109.5 . . ?
C13 C16 H16A 109.5 . . ?
C13 C16 H16B 109.5 . . ?
H16A C16 H16B 109.5 . . ?
C13 C16 H16C 109.5 . . ?
H16A C16 H16C 109.5 . . ?
H16B C16 H16C 109.5 . . ?
Si2 C21 H21A 109.5 . . ?
Si2 C21 H21B 109.5 . . ?
H21A C21 H21B 109.5 . . ?
Si2 C21 H21C 109.5 . . ?
H21A C21 H21C 109.5 . . ?
H21B C21 H21C 109.5 . . ?
Si2 C22 H22A 109.5 . . ?
Si2 C22 H22B 109.5 . . ?
H22A C22 H22B 109.5 . . ?
Si2 C22 H22C 109.5 . . ?
H22A C22 H22C 109.5 . . ?
H22B C22 H22C 109.5 . . ?
Si2 C23 H23A 109.5 . . ?
Si2 C23 H23B 109.5 . . ?
H23A C23 H23B 109.5 . . ?
Si2 C23 H23C 109.5 . . ?
H23A C23 H23C 109.5 . . ?
H23B C23 H23C 109.5 . . ?

loop_
_geom_bond_atom_site_label_1
_geom_bond_atom_site_label_2
_geom_bond_distance
_geom_bond_site_symmetry_2
_geom_bond_publ_flag
Zr1 N1 2.137(5) . ?
Zr1 C1 2.480(8) . ?
Zr1 C2 2.476(7) . ?
Zr1 Cl1 2.4877(18) . ?
Zr1 C5 2.517(7) . ?
Zr1 C7 2.537(7) . ?
Zr1 C6 2.541(7) . ?
Zr1 C10 2.577(7) . ?
Zr1 C3 2.579(6) . ?
Zr1 C8 2.578(8) . ?
Zr1 C9 2.591(7) . ?
Zr1 C4 2.609(7) . ?
N1 C13 1.518(8) . ?
N1 Si1 1.761(6) . ?
Si1 C1 1.866(8) . ?
Si1 C12 1.879(9) . ?
Si1 C11 1.870(9) . ?
Si2 C21 1.875(9) . ?
Si2 C23 1.848(9) . ?
Si2 C22 1.884(10) . ?
Si2 C10 1.890(7) . ?
C1 C5 1.425(11) . ?
C1 C2 1.454(10) . ?
C2 C3 1.401(10) . ?
C2 H2 0.9500 . ?
C3 C4 1.411(11) . ?
C3 H3 0.9500 . ?
C4 C5 1.387(11) . ?
C4 H4 0.9500 . ?
C5 H5 0.9500 . ?
C6 C7 1.424(10) . ?
C6 C10 1.447(10) . ?
C6 H6 0.9500 . ?
C7 C8 1.395(11) . ?
C7 H7 0.9500 . ?
C8 C9 1.402(11) . ?
C8 H8 0.9500 . ?
C9 C10 1.435(9) . ?
C9 H9 0.9500 . ?
C11 H11A 0.9800 . ?
C11 H11B 0.9800 . ?
C11 H11C 0.9800 . ?
C12 H12A 0.9800 . ?
C12 H12B 0.9800 . ?
C12 H12C 0.9800 . ?
C13 C16 1.533(11) . ?
C13 C15 1.517(10) . ?
C13 C14 1.576(11) . ?
C14 H14A 0.9800 . ?
C14 H14B 0.9800 . ?
C14 H14C 0.9800 . ?
C15 H15A 0.9800 . ?
C15 H15B 0.9800 . ?
C15 H15C 0.9800 . ?
C16 H16A 0.9800 . ?
C16 H16B 0.9800 . ?
C16 H16C 0.9800 . ?
C21 H21A 0.9800 . ?
C21 H21B 0.9800 . ?
C21 H21C 0.9800 . ?
C22 H22A 0.9800 . ?
C22 H22B 0.9800 . ?
C22 H22C 0.9800 . ?
C23 H23A 0.9800 . ?
C23 H23B 0.9800 . ?
C23 H23C 0.9800 . ?
